data_2228370
loop_
_publ_author_name
'Kassim, Mohammad B.'
'McCleverty, Jon A.'

_publ_section_title
;
 (4-<i>tert</i>-Butylpyridine)chlorido[hydrotris(3,5-dimethylpyrazol-1-yl)borato]nitrosylmolybdenum(I)
 dichloromethane monosolvate
;
_journal_coeditor_code HB5750
_journal_issue 12
_journal_name_full 'Acta Crystallographica Section E'
_journal_page_first m1696
_journal_page_last m1697
_journal_paper_doi 10.1107/S1600536810048233
_journal_volume 66
_journal_year 2010
_chemical_formula_iupac '[Mo (C15 H22 B N6) Cl (N O) (C9 H13 N)], C H2 Cl2'
_chemical_formula_moiety 'C24 H35 B Cl Mo N8 O, C H2 Cl2'
_chemical_formula_sum 'C25 H37 B Cl3 Mo N8 O'
_chemical_formula_weight 678.73
_chemical_name_systematic
;
(4-<i>tert</i>-Butylpyridine)chlorido[hydrotris(3,5-dimethylpyrazol-1-
yl)borato]nitrosylmolybdenum(I) dichloromethane monosolvate
;
_space_group_IT_number 14
_symmetry_cell_setting monoclinic
_symmetry_space_group_name_Hall '-P 2yn'
_symmetry_space_group_name_H-M 'P 1 21/n 1'
_atom_sites_solution_hydrogens geom
_atom_sites_solution_primary direct
_atom_sites_solution_secondary difmap
_cell_angle_alpha 90.00
_cell_angle_beta 109.376(2)
_cell_angle_gamma 90.00
_cell_formula_units_Z 4
_cell_length_a 13.4525(18)
_cell_length_b 16.345(2)
_cell_length_c 14.818(2)
_cell_measurement_reflns_used 7070
_cell_measurement_temperature 173(2)
_cell_measurement_theta_max 0.930
_cell_measurement_theta_min 0.878
_cell_volume 3073.7(7)
_computing_cell_refinement 'SAINT (Bruker, 2000)'
_computing_data_collection 'SMART (Bruker, 2000)'
_computing_data_reduction 'SAINT (Bruker, 2000)'
_computing_molecular_graphics
;
PLATON (Spek, 2009) and SHELXTL (Sheldrick, 2008)
;
_computing_publication_material 'PLATON (Spek, 2009)'
_computing_structure_refinement 'SHELXL97 (Sheldrick, 2008)'
_computing_structure_solution 'SHELXS97 (Sheldrick, 2008)'
_diffrn_ambient_temperature 173(2)
_diffrn_measured_fraction_theta_full 0.996
_diffrn_measured_fraction_theta_max 0.996
_diffrn_measurement_device_type 'Bruker SMART APEX CCD'
_diffrn_measurement_method \w/2\q
_diffrn_radiation_monochromator graphite
_diffrn_radiation_source 'fine-focus sealed tube'
_diffrn_radiation_type MoK\a
_diffrn_radiation_wavelength 0.71073
_diffrn_reflns_av_R_equivalents 0.0364
_diffrn_reflns_av_sigmaI/netI 0.0499
_diffrn_reflns_limit_h_max 8
_diffrn_reflns_limit_h_min -17
_diffrn_reflns_limit_k_max 21
_diffrn_reflns_limit_k_min -20
_diffrn_reflns_limit_l_max 19
_diffrn_reflns_limit_l_min -17
_diffrn_reflns_number 19465
_diffrn_reflns_theta_full 27.52
_diffrn_reflns_theta_max 27.519
_diffrn_reflns_theta_min 1.774
_exptl_absorpt_coefficient_mu 0.721
_exptl_absorpt_correction_T_max 0.930
_exptl_absorpt_correction_T_min 0.878
_exptl_absorpt_correction_type multi-scan
_exptl_absorpt_process_details '(SADABS; Bruker, 2000)'
_exptl_crystal_colour green
_exptl_crystal_density_diffrn 1.467
_exptl_crystal_density_method 'not measured'
_exptl_crystal_description block
_exptl_crystal_F_000 1396
_exptl_crystal_size_max 0.30
_exptl_crystal_size_mid 0.15
_exptl_crystal_size_min 0.10
_refine_diff_density_max 1.544
_refine_diff_density_min -1.500
_refine_ls_extinction_method none
_refine_ls_goodness_of_fit_ref 1.049
_refine_ls_hydrogen_treatment mixed
_refine_ls_matrix_type full
_refine_ls_number_parameters 365
_refine_ls_number_reflns 7040
_refine_ls_number_restraints 0
_refine_ls_restrained_S_all 1.049
_refine_ls_R_factor_all 0.0703
_refine_ls_R_factor_gt 0.0451
_refine_ls_shift/su_max 0.000
_refine_ls_shift/su_mean 0.000
_refine_ls_structure_factor_coef Fsqd
_refine_ls_weighting_details 'calc w=1/[\s^2^(Fo^2^)+(0.0573P)^2^+2.0808P] where P=(Fo^2^+2Fc^2^)/3'
_refine_ls_weighting_scheme calc
_refine_ls_wR_factor_gt 0.1090
_refine_ls_wR_factor_ref 0.1187
_reflns_number_gt 5113
_reflns_number_total 7040
_reflns_threshold_expression I>2\s(I)
_cod_data_source_file hb5750.cif
_cod_data_source_block I
_cod_original_sg_symbol_H-M 'P 21/n'
_cod_database_code 2228370
_cod_database_fobs_code 2228370

loop_
_symmetry_equiv_pos_as_xyz
'x, y, z'
'-x+1/2, y+1/2, -z+1/2'
'-x, -y, -z'
'x-1/2, -y-1/2, z-1/2'

loop_
_atom_site_type_symbol
_atom_site_label
_atom_site_fract_x
_atom_site_fract_y
_atom_site_fract_z
_atom_site_U_iso_or_equiv
_atom_site_adp_type
_atom_site_calc_flag
_atom_site_refinement_flags
_atom_site_occupancy
_atom_site_disorder_assembly
_atom_site_disorder_group
Mo Mo1 -0.01682(2) 0.190933(16) 0.201620(19) 0.02194(9) Uani d . 1 . .
Cl Cl1 0.09795(11) 0.07454(9) 0.25484(10) 0.0659(3) Uani d . 1 . .
O O1 -0.1941(4) 0.0915(3) 0.1352(4) 0.0633(14) Uani d . 1 . .
N N1 -0.1472(5) 0.1227(3) 0.1546(4) 0.0506(16) Uani d . 1 . .
N N11 -0.1070(2) 0.30427(15) 0.16343(18) 0.0210(5) Uani d . 1 . .
N N12 -0.0789(2) 0.36951(15) 0.22502(18) 0.0209(6) Uani d . 1 . .
N N21 -0.0271(2) 0.21357(17) 0.3421(2) 0.0260(6) Uani d . 1 . .
N N22 -0.0113(2) 0.29123(17) 0.37923(19) 0.0246(6) Uani d . 1 . .
N N31 0.1233(2) 0.27485(17) 0.25025(19) 0.0257(6) Uani d . 1 . .
N N32 0.1155(2) 0.34300(17) 0.30134(19) 0.0244(6) Uani d . 1 . .
N N41 0.0079(2) 0.18807(16) 0.06164(19) 0.0238(6) Uani d . 1 . .
C C13 -0.1469(3) 0.43159(19) 0.1912(2) 0.0261(7) Uani d . 1 . .
C C14 -0.2200(3) 0.4062(2) 0.1067(2) 0.0275(7) Uani d . 1 . .
H H14 -0.2764 0.4364 0.0676 0.033 Uiso calc R 1 . .
C C15 -0.1933(3) 0.3268(2) 0.0910(2) 0.0239(7) Uani d . 1 . .
C C16 -0.2479(3) 0.2725(2) 0.0085(3) 0.0361(9) Uani d . 1 . .
H H16A -0.1985 0.2546 -0.0215 0.054 Uiso calc R 1 . .
H H16B -0.3041 0.3021 -0.0369 0.054 Uiso calc R 1 . .
H H16C -0.2761 0.2258 0.0310 0.054 Uiso calc R 1 . .
C C17 -0.1376(3) 0.5122(2) 0.2406(3) 0.0406(9) Uani d . 1 . .
H H17A -0.1540 0.5057 0.2985 0.061 Uiso calc R 1 . .
H H17B -0.1860 0.5504 0.1994 0.061 Uiso calc R 1 . .
H H17C -0.0670 0.5324 0.2556 0.061 Uiso calc R 1 . .
C C23 -0.0187(3) 0.2914(2) 0.4679(2) 0.0323(8) Uani d . 1 . .
C C24 -0.0413(3) 0.2125(3) 0.4880(3) 0.0389(9) Uani d . 1 . .
H H24 -0.0513 0.1943 0.5438 0.047 Uiso calc R 1 . .
C C25 -0.0460(3) 0.1657(2) 0.4090(3) 0.0334(8) Uani d . 1 . .
C C26 -0.0657(4) 0.0756(2) 0.3935(3) 0.0450(10) Uani d . 1 . .
H H26A -0.1189 0.0665 0.3325 0.068 Uiso calc R 1 . .
H H26B -0.0892 0.0538 0.4432 0.068 Uiso calc R 1 . .
H H26C -0.0017 0.0487 0.3950 0.068 Uiso calc R 1 . .
C C27 -0.0024(4) 0.3667(3) 0.5285(3) 0.0457(10) Uani d . 1 . .
H H27A 0.0710 0.3810 0.5506 0.069 Uiso calc R 1 . .
H H27B -0.0250 0.3564 0.5825 0.069 Uiso calc R 1 . .
H H27C -0.0427 0.4109 0.4914 0.069 Uiso calc R 1 . .
C C33 0.2073(3) 0.3848(2) 0.3266(2) 0.0295(8) Uani d . 1 . .
C C34 0.2748(3) 0.3431(2) 0.2915(3) 0.0341(8) Uani d . 1 . .
H H34 0.3435 0.3578 0.2979 0.041 Uiso calc R 1 . .
C C35 0.2212(3) 0.2748(2) 0.2446(3) 0.0314(8) Uani d . 1 . .
C C36 0.2608(3) 0.2098(3) 0.1939(3) 0.0440(10) Uani d . 1 . .
H H36A 0.2254 0.1592 0.1959 0.066 Uiso calc R 1 . .
H H36B 0.3352 0.2029 0.2247 0.066 Uiso calc R 1 . .
H H36C 0.2470 0.2257 0.1285 0.066 Uiso calc R 1 . .
C C37 0.2245(3) 0.4632(2) 0.3822(3) 0.0411(10) Uani d . 1 . .
H H37A 0.1683 0.5006 0.3518 0.062 Uiso calc R 1 . .
H H37B 0.2904 0.4869 0.3841 0.062 Uiso calc R 1 . .
H H37C 0.2257 0.4523 0.4462 0.062 Uiso calc R 1 . .
C C42 0.0214(3) 0.1171(2) 0.0216(3) 0.0311(8) Uani d . 1 . .
H H42 0.0079 0.0686 0.0483 0.037 Uiso calc R 1 . .
C C43 0.0542(3) 0.1124(2) -0.0569(3) 0.0301(8) Uani d . 1 . .
H H43 0.0634 0.0615 -0.0811 0.036 Uiso calc R 1 . .
C C44 0.0738(3) 0.1834(2) -0.1005(2) 0.0253(7) Uani d . 1 . .
C C45 0.0539(3) 0.2565(2) -0.0615(2) 0.0294(8) Uani d . 1 . .
H H45 0.0619 0.3059 -0.0894 0.035 Uiso calc R 1 . .
C C46 0.0224(3) 0.2567(2) 0.0179(2) 0.0284(7) Uani d . 1 . .
H H46 0.0107 0.3067 0.0424 0.034 Uiso calc R 1 . .
C C47 0.1185(3) 0.1786(2) -0.1822(3) 0.0323(8) Uani d . 1 . .
C C48 0.2272(3) 0.1384(3) -0.1414(3) 0.0549(12) Uani d . 1 . .
H H48A 0.2618 0.1398 -0.1886 0.082 Uiso calc R 1 . .
H H48B 0.2192 0.0827 -0.1247 0.082 Uiso calc R 1 . .
H H48C 0.2688 0.1678 -0.0855 0.082 Uiso calc R 1 . .
C C49 0.1299(5) 0.2623(3) -0.2217(4) 0.0710(17) Uani d . 1 . .
H H49A 0.1589 0.2565 -0.2725 0.106 Uiso calc R 1 . .
H H49B 0.1761 0.2954 -0.1717 0.106 Uiso calc R 1 . .
H H49C 0.0620 0.2880 -0.2459 0.106 Uiso calc R 1 . .
C C50 0.0491(4) 0.1245(3) -0.2622(3) 0.0522(12) Uani d . 1 . .
H H50A -0.0201 0.1481 -0.2873 0.078 Uiso calc R 1 . .
H H50B 0.0442 0.0709 -0.2375 0.078 Uiso calc R 1 . .
H H50C 0.0793 0.1206 -0.3124 0.078 Uiso calc R 1 . .
C C51 0.1685(4) 0.5102(3) 0.0856(4) 0.0593(13) Uani d . 1 . .
H H51A 0.1460 0.5490 0.0333 0.071 Uiso calc R 1 . .
H H51B 0.2240 0.5356 0.1375 0.071 Uiso calc R 1 . .
Cl Cl52 0.06149(10) 0.48814(11) 0.12480(9) 0.0811(5) Uani d . 1 . .
Cl Cl53 0.21867(12) 0.42286(8) 0.04752(10) 0.0710(4) Uani d . 1 . .
B B1 0.0133(3) 0.3618(2) 0.3211(3) 0.0258(8) Uani d . 1 . .
H H1 0.021(2) 0.4210(19) 0.360(2) 0.016(8) Uiso d . 1 . .

loop_
_atom_site_aniso_label
_atom_site_aniso_U_11
_atom_site_aniso_U_22
_atom_site_aniso_U_33
_atom_site_aniso_U_12
_atom_site_aniso_U_13
_atom_site_aniso_U_23
Mo1 0.02209(15) 0.02111(14) 0.02357(15) -0.00110(12) 0.00883(11) 0.00138(11)
Cl1 0.0607(8) 0.0723(8) 0.0686(8) -0.0042(6) 0.0267(7) 0.0112(6)
O1 0.073(3) 0.081(4) 0.044(3) 0.029(2) 0.030(2) 0.024(2)
N1 0.106(5) 0.029(2) 0.029(2) 0.036(2) 0.039(3) 0.0152(18)
N11 0.0200(13) 0.0219(13) 0.0212(13) -0.0019(11) 0.0071(11) -0.0018(10)
N12 0.0203(14) 0.0220(13) 0.0224(13) -0.0034(11) 0.0097(11) -0.0033(10)
N21 0.0244(15) 0.0284(15) 0.0253(14) -0.0024(11) 0.0087(12) 0.0045(11)
N22 0.0220(15) 0.0313(15) 0.0195(13) -0.0025(11) 0.0055(11) -0.0001(11)
N31 0.0199(15) 0.0320(15) 0.0261(15) -0.0033(12) 0.0087(12) 0.0007(12)
N32 0.0233(15) 0.0271(14) 0.0226(14) -0.0034(12) 0.0075(12) -0.0007(11)
N41 0.0241(14) 0.0217(13) 0.0272(14) 0.0014(11) 0.0105(12) 0.0019(11)
C13 0.0289(18) 0.0224(16) 0.0329(18) 0.0021(14) 0.0181(15) 0.0013(13)
C14 0.0249(18) 0.0273(17) 0.0310(18) 0.0056(14) 0.0103(15) 0.0040(14)
C15 0.0208(16) 0.0293(18) 0.0238(16) 0.0003(13) 0.0105(13) 0.0016(12)
C16 0.028(2) 0.042(2) 0.0318(19) 0.0042(16) 0.0010(16) -0.0053(16)
C17 0.041(2) 0.0288(19) 0.052(2) 0.0030(17) 0.0155(19) -0.0067(17)
C23 0.0283(19) 0.049(2) 0.0201(17) -0.0032(16) 0.0088(15) 0.0009(14)
C24 0.038(2) 0.058(3) 0.0223(18) -0.0022(18) 0.0116(16) 0.0103(16)
C25 0.029(2) 0.039(2) 0.0291(19) -0.0049(16) 0.0062(15) 0.0095(15)
C26 0.053(3) 0.042(2) 0.042(2) -0.014(2) 0.018(2) 0.0110(18)
C27 0.052(3) 0.059(3) 0.028(2) -0.008(2) 0.0166(19) -0.0121(18)
C33 0.0238(18) 0.038(2) 0.0221(17) -0.0094(15) 0.0012(14) 0.0051(14)
C34 0.0181(18) 0.048(2) 0.035(2) -0.0075(16) 0.0071(15) 0.0048(16)
C35 0.0209(18) 0.042(2) 0.0311(19) 0.0007(15) 0.0085(15) 0.0064(15)
C36 0.025(2) 0.057(3) 0.054(3) 0.0037(18) 0.0183(19) -0.004(2)
C37 0.039(2) 0.043(2) 0.038(2) -0.0185(18) 0.0083(18) -0.0068(17)
C42 0.039(2) 0.0226(18) 0.0367(19) -0.0040(15) 0.0187(17) -0.0005(14)
C43 0.035(2) 0.0227(17) 0.037(2) -0.0006(15) 0.0183(16) -0.0036(14)
C44 0.0223(16) 0.0277(17) 0.0278(17) 0.0002(14) 0.0108(14) -0.0001(13)
C45 0.037(2) 0.0235(17) 0.0324(19) 0.0017(15) 0.0181(16) 0.0053(14)
C46 0.034(2) 0.0216(16) 0.0327(18) 0.0025(14) 0.0146(16) 0.0006(13)
C47 0.038(2) 0.0307(19) 0.037(2) -0.0018(15) 0.0238(17) 0.0000(14)
C48 0.038(3) 0.076(3) 0.060(3) 0.007(2) 0.028(2) -0.006(2)
C49 0.124(5) 0.041(3) 0.084(4) -0.003(3) 0.083(4) 0.007(2)
C50 0.057(3) 0.073(3) 0.034(2) -0.012(2) 0.025(2) -0.007(2)
C51 0.046(3) 0.076(3) 0.056(3) -0.023(2) 0.016(2) -0.001(2)
Cl52 0.0496(8) 0.1453(14) 0.0461(7) -0.0186(8) 0.0129(6) 0.0341(8)
Cl53 0.0898(10) 0.0600(8) 0.0600(8) -0.0163(7) 0.0207(7) 0.0117(6)
B1 0.027(2) 0.0265(19) 0.0240(19) -0.0045(15) 0.0088(16) -0.0033(14)

loop_
_atom_type_symbol
_atom_type_description
_atom_type_scat_dispersion_real
_atom_type_scat_dispersion_imag
_atom_type_scat_source
Mo Mo -1.6832 0.6857 'International Tables Vol C Tables 4.2.6.8 and 6.1.1.4'
Cl Cl 0.1484 0.1585 'International Tables Vol C Tables 4.2.6.8 and 6.1.1.4'
N N 0.0061 0.0033 'International Tables Vol C Tables 4.2.6.8 and 6.1.1.4'
O O 0.0106 0.0060 'International Tables Vol C Tables 4.2.6.8 and 6.1.1.4'
C C 0.0033 0.0016 'International Tables Vol C Tables 4.2.6.8 and 6.1.1.4'
B B 0.0013 0.0007 'International Tables Vol C Tables 4.2.6.8 and 6.1.1.4'
H H 0.0000 0.0000 'International Tables Vol C Tables 4.2.6.8 and 6.1.1.4'

loop_
_geom_angle_atom_site_label_1
_geom_angle_atom_site_label_2
_geom_angle_atom_site_label_3
_geom_angle_site_symmetry_1
_geom_angle_site_symmetry_3
_geom_angle
_geom_angle_publ_flag
N1 Mo1 N21 . . 95.86(16) ?
N1 Mo1 N11 . . 92.03(16) ?
N21 Mo1 N11 . . 84.08(10) ?
N1 Mo1 N41 . . 92.79(16) ?
N21 Mo1 N41 . . 170.21(10) ?
N11 Mo1 N41 . . 91.05(9) ?
N1 Mo1 N31 . . 176.27(16) ?
N21 Mo1 N31 . . 84.37(10) ?
N11 Mo1 N31 . . 84.28(10) ?
N41 Mo1 N31 . . 86.70(10) ?
N1 Mo1 Cl1 . . 93.79(15) ?
N21 Mo1 Cl1 . . 93.37(8) ?
N11 Mo1 Cl1 . . 173.86(8) ?
N41 Mo1 Cl1 . . 90.63(8) ?
N31 Mo1 Cl1 . . 89.92(8) ?
O1 N1 Mo1 . . 173.1(9) ?
C15 N11 N12 . . 107.0(2) ?
C15 N11 Mo1 . . 134.3(2) ?
N12 N11 Mo1 . . 118.68(19) ?
C13 N12 N11 . . 109.5(3) ?
C13 N12 B1 . . 129.8(3) ?
N11 N12 B1 . . 120.5(3) ?
C25 N21 N22 . . 106.5(3) ?
C25 N21 Mo1 . . 134.0(3) ?
N22 N21 Mo1 . . 119.55(19) ?
C23 N22 N21 . . 109.9(3) ?
C23 N22 B1 . . 129.9(3) ?
N21 N22 B1 . . 120.2(3) ?
C35 N31 N32 . . 106.9(3) ?
C35 N31 Mo1 . . 135.5(2) ?
N32 N31 Mo1 . . 117.6(2) ?
C33 N32 N31 . . 109.4(3) ?
C33 N32 B1 . . 130.0(3) ?
N31 N32 B1 . . 120.5(3) ?
C46 N41 C42 . . 116.5(3) ?
C46 N41 Mo1 . . 121.9(2) ?
C42 N41 Mo1 . . 121.2(2) ?
N12 C13 C14 . . 107.7(3) ?
N12 C13 C17 . . 123.1(3) ?
C14 C13 C17 . . 129.2(3) ?
C13 C14 C15 . . 106.8(3) ?
C13 C14 H14 . . 126.6 ?
C15 C14 H14 . . 126.6 ?
N11 C15 C14 . . 109.0(3) ?
N11 C15 C16 . . 123.4(3) ?
C14 C15 C16 . . 127.6(3) ?
C15 C16 H16A . . 109.5 ?
C15 C16 H16B . . 109.5 ?
H16A C16 H16B . . 109.5 ?
C15 C16 H16C . . 109.5 ?
H16A C16 H16C . . 109.5 ?
H16B C16 H16C . . 109.5 ?
C13 C17 H17A . . 109.5 ?
C13 C17 H17B . . 109.5 ?
H17A C17 H17B . . 109.5 ?
C13 C17 H17C . . 109.5 ?
H17A C17 H17C . . 109.5 ?
H17B C17 H17C . . 109.5 ?
N22 C23 C24 . . 107.5(3) ?
N22 C23 C27 . . 122.9(3) ?
C24 C23 C27 . . 129.7(3) ?
C23 C24 C25 . . 106.6(3) ?
C23 C24 H24 . . 126.7 ?
C25 C24 H24 . . 126.7 ?
N21 C25 C24 . . 109.5(3) ?
N21 C25 C26 . . 121.5(3) ?
C24 C25 C26 . . 129.0(3) ?
C25 C26 H26A . . 109.5 ?
C25 C26 H26B . . 109.5 ?
H26A C26 H26B . . 109.5 ?
C25 C26 H26C . . 109.5 ?
H26A C26 H26C . . 109.5 ?
H26B C26 H26C . . 109.5 ?
C23 C27 H27A . . 109.5 ?
C23 C27 H27B . . 109.5 ?
H27A C27 H27B . . 109.5 ?
C23 C27 H27C . . 109.5 ?
H27A C27 H27C . . 109.5 ?
H27B C27 H27C . . 109.5 ?
N32 C33 C34 . . 107.7(3) ?
N32 C33 C37 . . 123.0(3) ?
C34 C33 C37 . . 129.4(3) ?
C33 C34 C35 . . 107.0(3) ?
C33 C34 H34 . . 126.5 ?
C35 C34 H34 . . 126.5 ?
N31 C35 C34 . . 108.9(3) ?
N31 C35 C36 . . 123.4(3) ?
C34 C35 C36 . . 127.7(3) ?
C35 C36 H36A . . 109.5 ?
C35 C36 H36B . . 109.5 ?
H36A C36 H36B . . 109.5 ?
C35 C36 H36C . . 109.5 ?
H36A C36 H36C . . 109.5 ?
H36B C36 H36C . . 109.5 ?
C33 C37 H37A . . 109.5 ?
C33 C37 H37B . . 109.5 ?
H37A C37 H37B . . 109.5 ?
C33 C37 H37C . . 109.5 ?
H37A C37 H37C . . 109.5 ?
H37B C37 H37C . . 109.5 ?
N41 C42 C43 . . 123.4(3) ?
N41 C42 H42 . . 118.3 ?
C43 C42 H42 . . 118.3 ?
C42 C43 C44 . . 120.5(3) ?
C42 C43 H43 . . 119.8 ?
C44 C43 H43 . . 119.8 ?
C45 C44 C43 . . 115.5(3) ?
C45 C44 C47 . . 123.9(3) ?
C43 C44 C47 . . 120.6(3) ?
C46 C45 C44 . . 120.9(3) ?
C46 C45 H45 . . 119.5 ?
C44 C45 H45 . . 119.5 ?
N41 C46 C45 . . 123.1(3) ?
N41 C46 H46 . . 118.4 ?
C45 C46 H46 . . 118.4 ?
C49 C47 C44 . . 112.1(3) ?
C49 C47 C50 . . 109.7(4) ?
C44 C47 C50 . . 110.3(3) ?
C49 C47 C48 . . 109.4(4) ?
C44 C47 C48 . . 106.7(3) ?
C50 C47 C48 . . 108.5(3) ?
C47 C48 H48A . . 109.5 ?
C47 C48 H48B . . 109.5 ?
H48A C48 H48B . . 109.5 ?
C47 C48 H48C . . 109.5 ?
H48A C48 H48C . . 109.5 ?
H48B C48 H48C . . 109.5 ?
C47 C49 H49A . . 109.5 ?
C47 C49 H49B . . 109.5 ?
H49A C49 H49B . . 109.5 ?
C47 C49 H49C . . 109.5 ?
H49A C49 H49C . . 109.5 ?
H49B C49 H49C . . 109.5 ?
C47 C50 H50A . . 109.5 ?
C47 C50 H50B . . 109.5 ?
H50A C50 H50B . . 109.5 ?
C47 C50 H50C . . 109.5 ?
H50A C50 H50C . . 109.5 ?
H50B C50 H50C . . 109.5 ?
Cl53 C51 Cl52 . . 112.7(3) ?
Cl53 C51 H51A . . 109.1 ?
Cl52 C51 H51A . . 109.1 ?
Cl53 C51 H51B . . 109.1 ?
Cl52 C51 H51B . . 109.1 ?
H51A C51 H51B . . 107.8 ?
N32 B1 N22 . . 109.3(3) ?
N32 B1 N12 . . 109.7(3) ?
N22 B1 N12 . . 108.6(3) ?
N32 B1 H1 . . 109.8(16) ?
N22 B1 H1 . . 110.9(16) ?
N12 B1 H1 . . 108.5(16) ?

loop_
_geom_bond_atom_site_label_1
_geom_bond_atom_site_label_2
_geom_bond_site_symmetry_2
_geom_bond_distance
_geom_bond_publ_flag
Mo1 N1 . 1.999(6) y
Mo1 N21 . 2.164(3) y
Mo1 N11 . 2.184(3) y
Mo1 N41 . 2.207(3) y
Mo1 N31 . 2.248(3) y
Mo1 Cl1 . 2.4119(14) y
O1 N1 . 0.787(6) ?
N11 C15 . 1.345(4) ?
N11 N12 . 1.373(3) ?
N12 C13 . 1.347(4) ?
N12 B1 . 1.552(5) ?
N21 C25 . 1.352(4) ?
N21 N22 . 1.371(4) ?
N22 C23 . 1.350(4) ?
N22 B1 . 1.540(5) ?
N31 C35 . 1.347(4) ?
N31 N32 . 1.371(4) ?
N32 C33 . 1.351(4) ?
N32 B1 . 1.529(5) ?
N41 C46 . 1.341(4) ?
N41 C42 . 1.342(4) ?
C13 C14 . 1.375(5) ?
C13 C17 . 1.492(5) ?
C14 C15 . 1.385(5) ?
C14 H14 . 0.9300 ?
C15 C16 . 1.493(5) ?
C16 H16A . 0.9600 ?
C16 H16B . 0.9600 ?
C16 H16C . 0.9600 ?
C17 H17A . 0.9600 ?
C17 H17B . 0.9600 ?
C17 H17C . 0.9600 ?
C23 C24 . 1.380(5) ?
C23 C27 . 1.496(5) ?
C24 C25 . 1.382(5) ?
C24 H24 . 0.9300 ?
C25 C26 . 1.501(5) ?
C26 H26A . 0.9600 ?
C26 H26B . 0.9600 ?
C26 H26C . 0.9600 ?
C27 H27A . 0.9600 ?
C27 H27B . 0.9600 ?
C27 H27C . 0.9600 ?
C33 C34 . 1.368(5) ?
C33 C37 . 1.499(5) ?
C34 C35 . 1.385(5) ?
C34 H34 . 0.9300 ?
C35 C36 . 1.496(5) ?
C36 H36A . 0.9600 ?
C36 H36B . 0.9600 ?
C36 H36C . 0.9600 ?
C37 H37A . 0.9600 ?
C37 H37B . 0.9600 ?
C37 H37C . 0.9600 ?
C42 C43 . 1.376(5) ?
C42 H42 . 0.9300 ?
C43 C44 . 1.395(5) ?
C43 H43 . 0.9300 ?
C44 C45 . 1.390(5) ?
C44 C47 . 1.522(5) ?
C45 C46 . 1.376(5) ?
C45 H45 . 0.9300 ?
C46 H46 . 0.9300 ?
C47 C49 . 1.517(5) ?
C47 C50 . 1.525(5) ?
C47 C48 . 1.532(6) ?
C48 H48A . 0.9600 ?
C48 H48B . 0.9600 ?
C48 H48C . 0.9600 ?
C49 H49A . 0.9600 ?
C49 H49B . 0.9600 ?
C49 H49C . 0.9600 ?
C50 H50A . 0.9600 ?
C50 H50B . 0.9600 ?
C50 H50C . 0.9600 ?
C51 Cl53 . 1.751(5) ?
C51 Cl52 . 1.758(5) ?
C51 H51A . 0.9700 ?
C51 H51B . 0.9700 ?
B1 H1 . 1.12(3) ?

loop_
_geom_hbond_atom_site_label_D
_geom_hbond_atom_site_label_H
_geom_hbond_atom_site_label_A
_geom_hbond_site_symmetry_D
_geom_hbond_site_symmetry_H
_geom_hbond_site_symmetry_A
_geom_hbond_distance_DH
_geom_hbond_distance_HA
_geom_hbond_distance_DA
_geom_hbond_angle_DHA
_geom_hbond_publ_flag
C36 H36A Cl1 . . 1_555 0.96 2.57 3.437(5) 150 yes
C51 H51B Cl1 . . 2_555 0.97 2.48 3.412(6) 161 yes
